data_2204292
loop_
_publ_author_name
'Tu, Shu-Jiang'
'Zhang, Xiao-Jing'
'Zhu, Song-Lei'

_publ_section_title
9-(4-Hydroxy-3-methyoxyphenyl)-3,3,6,6,10-pentamethyl-1,2,3,4,5,6,7,8,9,10-decahydroacridine-1,8-dione
_journal_issue 10
_journal_name_full 'Acta Crystallographica Section E'
_journal_page_first o1870
_journal_page_last o1872
_journal_paper_doi 10.1107/S1600536804023621
_journal_volume 60
_journal_year 2004
_chemical_formula_iupac 'C25 H31 N O4'
_chemical_formula_moiety 'C25 H31 N O4'
_chemical_formula_sum 'C25 H31 N O4'
_chemical_formula_weight 409.51
_chemical_melting_point 522.5(5)
_chemical_name_systematic
;
9-(4-Hydroxy-3-methyoxyphenyl)-3,3,6,6,10-pentamethyl-1,2,3,4,5,6,7,8,9,10-
decahydroacridine-1,8-dione
;
_space_group_IT_number 14
_symmetry_cell_setting monoclinic
_symmetry_space_group_name_Hall '-P 2ybc'
_symmetry_space_group_name_H-M 'P 1 21/c 1'
_atom_sites_solution_hydrogens geom
_atom_sites_solution_primary direct
_atom_sites_solution_secondary difmap
_cell_angle_alpha 90.00
_cell_angle_beta 91.150(10)
_cell_angle_gamma 90.00
_cell_formula_units_Z 4
_cell_length_a 10.640(2)
_cell_length_b 14.884(2)
_cell_length_c 13.604(2)
_cell_measurement_reflns_used 41
_cell_measurement_temperature 295(2)
_cell_measurement_theta_max 15.21
_cell_measurement_theta_min 3.65
_cell_volume 2154.0(6)
_computing_cell_refinement XSCANS
_computing_data_collection 'XSCANS (Siemens, 1994)'
_computing_data_reduction 'SHELXTL (Sheldrick, 1997)'
_computing_molecular_graphics SHELXTL
_computing_publication_material SHELXTL
_computing_structure_refinement SHELXTL
_computing_structure_solution SHELXTL
_diffrn_ambient_temperature 295(2)
_diffrn_measured_fraction_theta_full 1.000
_diffrn_measured_fraction_theta_max 1.000
_diffrn_measurement_device_type 'Siemens P4'
_diffrn_measurement_method \w
_diffrn_radiation_monochromator graphite
_diffrn_radiation_source 'normal-focus sealed tube'
_diffrn_radiation_type MoK\a
_diffrn_radiation_wavelength 0.71073
_diffrn_reflns_av_R_equivalents 0.0151
_diffrn_reflns_av_sigmaI/netI 0.0499
_diffrn_reflns_limit_h_max 12
_diffrn_reflns_limit_h_min 0
_diffrn_reflns_limit_k_max 17
_diffrn_reflns_limit_k_min 0
_diffrn_reflns_limit_l_max 16
_diffrn_reflns_limit_l_min -16
_diffrn_reflns_number 4445
_diffrn_reflns_theta_full 25.25
_diffrn_reflns_theta_max 25.25
_diffrn_reflns_theta_min 1.91
_diffrn_standards_decay_% 3.42
_diffrn_standards_interval_count 97
_diffrn_standards_number 3
_exptl_absorpt_coefficient_mu 0.085
_exptl_absorpt_correction_type none
_exptl_crystal_colour yellow
_exptl_crystal_density_diffrn 1.263
_exptl_crystal_density_meas ?
_exptl_crystal_density_method .
_exptl_crystal_description block
_exptl_crystal_F_000 880
_exptl_crystal_size_max 0.58
_exptl_crystal_size_mid 0.30
_exptl_crystal_size_min 0.22
_refine_diff_density_max 0.184
_refine_diff_density_min -0.182
_refine_ls_extinction_coef 0.0075(9)
_refine_ls_extinction_expression Fc^*^=kFc[1+0.001xFc^2^\l^3^/sin(2\q)]^-1/4^
_refine_ls_extinction_method 'SHELXTL (Sheldrick, 1997)'
_refine_ls_goodness_of_fit_ref 0.911
_refine_ls_hydrogen_treatment constr
_refine_ls_matrix_type full
_refine_ls_number_parameters 279
_refine_ls_number_reflns 3899
_refine_ls_number_restraints 0
_refine_ls_restrained_S_all 0.911
_refine_ls_R_factor_all 0.0747
_refine_ls_R_factor_gt 0.0422
_refine_ls_shift/su_max 0.000
_refine_ls_shift/su_mean 0.000
_refine_ls_structure_factor_coef Fsqd
_refine_ls_weighting_details 'calc w = 1/[\s^2^(Fo^2^)+(0.0566P)^2^] where P=(Fo^2^+2Fc^2^)/3'
_refine_ls_weighting_scheme calc
_refine_ls_wR_factor_gt 0.0995
_refine_ls_wR_factor_ref 0.1081
_reflns_number_gt 2409
_reflns_number_total 3899
_reflns_threshold_expression I>2\s(I)
_cod_data_source_file ci6434.cif
_cod_data_source_block I
_cod_depositor_comments
;
The following automatic conversions were performed:

'_chemical_melting_point' value '522-523' was changed to '522.5(5)' -
the average value was taken and precision was estimated.

Automatic conversion script
Id: cif_fix_values 1646 2011-03-28 12:23:43Z adriana 

The following automatic conversions were performed:

'_chemical_melting_point' value '522-523' was changed to '522.5(5)' -
the average value was taken and precision was estimated.

Automatic conversion script
Id: cif_fix_values 1715 2011-07-08 13:25:40Z adriana 
;
_cod_original_sg_symbol_H-M 'P 21/c'
_cod_database_code 2204292
_cod_database_fobs_code 2204292

loop_
_symmetry_equiv_pos_as_xyz
'x, y, z'
'-x, y+1/2, -z+1/2'
'-x, -y, -z'
'x, -y-1/2, z-1/2'

loop_
_atom_site_label
_atom_site_fract_x
_atom_site_fract_y
_atom_site_fract_z
_atom_site_U_iso_or_equiv
_atom_site_adp_type
_atom_site_calc_flag
_atom_site_refinement_flags
_atom_site_occupancy
_atom_site_type_symbol
O1 0.36976(13) 0.43463(10) 0.02554(10) 0.0516(4) Uani d . 1 O
O2 0.73554(12) 0.38486(10) 0.23334(11) 0.0529(4) Uani d . 1 O
O3 0.22405(13) 0.15163(10) 0.39116(11) 0.0540(4) Uani d . 1 O
H3O 0.2700 0.1235 0.4293 0.065 Uiso calc R 1 H
O4 0.10489(12) 0.25260(10) 0.26167(11) 0.0556(4) Uani d . 1 O
N1 0.44284(14) 0.61237(10) 0.30682(11) 0.0329(4) Uani d . 1 N
C1 0.37393(17) 0.59243(12) 0.22204(13) 0.0312(4) Uani d . 1 C
C2 0.27655(18) 0.65910(12) 0.18813(15) 0.0419(5) Uani d . 1 C
H2A 0.3189 0.7142 0.1701 0.050 Uiso calc R 1 H
H2B 0.2230 0.6728 0.2430 0.050 Uiso calc R 1 H
C3 0.19330(19) 0.62924(13) 0.10138(14) 0.0426(5) Uani d . 1 C
C4 0.2742(2) 0.57990(15) 0.02757(15) 0.0535(6) Uani d . 1 C
H4A 0.2203 0.5560 -0.0245 0.064 Uiso calc R 1 H
H4B 0.3314 0.6224 -0.0018 0.064 Uiso calc R 1 H
C5 0.34902(17) 0.50441(13) 0.07256(14) 0.0375(5) Uani d . 1 C
C6 0.39888(16) 0.51602(11) 0.17121(13) 0.0311(4) Uani d . 1 C
C7 0.48269(16) 0.44461(11) 0.21507(13) 0.0310(4) Uani d . 1 C
H7 0.5247 0.4151 0.1603 0.037 Uiso calc R 1 H
C8 0.58323(16) 0.49097(12) 0.27558(13) 0.0314(4) Uani d . 1 C
C9 0.71064(18) 0.45495(13) 0.27699(14) 0.0384(5) Uani d . 1 C
C10 0.81091(19) 0.50785(15) 0.33050(16) 0.0487(6) Uani d . 1 C
H10A 0.8446 0.5523 0.2861 0.058 Uiso calc R 1 H
H10B 0.8789 0.4676 0.3495 0.058 Uiso calc R 1 H
C11 0.76399(18) 0.55524(14) 0.42176(15) 0.0429(5) Uani d . 1 C
C12 0.65133(18) 0.61390(13) 0.39190(15) 0.0419(5) Uani d . 1 C
H12A 0.6086 0.6324 0.4509 0.050 Uiso calc R 1 H
H12B 0.6821 0.6677 0.3601 0.050 Uiso calc R 1 H
C13 0.55786(17) 0.56887(12) 0.32400(13) 0.0320(4) Uani d . 1 C
C14 0.41126(16) 0.37113(11) 0.27048(13) 0.0311(4) Uani d . 1 C
C15 0.46935(18) 0.31944(12) 0.34254(14) 0.0364(5) Uani d . 1 C
H15 0.5505 0.3338 0.3638 0.044 Uiso calc R 1 H
C16 0.40834(18) 0.24606(13) 0.38403(14) 0.0392(5) Uani d . 1 C
H16 0.4499 0.2119 0.4318 0.047 Uiso calc R 1 H
C17 0.28763(17) 0.22344(12) 0.35539(14) 0.0360(5) Uani d . 1 C
C18 0.22622(17) 0.27730(13) 0.28580(14) 0.0370(5) Uani d . 1 C
C19 0.28808(17) 0.34885(12) 0.24364(14) 0.0359(5) Uani d . 1 C
H19 0.2463 0.3831 0.1960 0.043 Uiso calc R 1 H
C20 0.0326(2) 0.31353(16) 0.2042(2) 0.0705(8) Uani d . 1 C
H20A 0.0296 0.3706 0.2370 0.085 Uiso calc R 1 H
H20B -0.0512 0.2906 0.1955 0.085 Uiso calc R 1 H
H20C 0.0703 0.3208 0.1412 0.085 Uiso calc R 1 H
C21 0.0886(2) 0.56812(15) 0.1377(2) 0.0678(7) Uani d . 1 C
H21A 0.0426 0.5439 0.0824 0.081 Uiso calc R 1 H
H21B 0.0329 0.6021 0.1780 0.081 Uiso calc R 1 H
H21C 0.1247 0.5199 0.1756 0.081 Uiso calc R 1 H
C22 0.1343(2) 0.71285(16) 0.05335(18) 0.0707(8) Uani d . 1 C
H22A 0.1996 0.7518 0.0307 0.085 Uiso calc R 1 H
H22B 0.0847 0.7441 0.1006 0.085 Uiso calc R 1 H
H22C 0.0816 0.6950 -0.0013 0.085 Uiso calc R 1 H
C23 0.8685(2) 0.61519(17) 0.46528(18) 0.0678(7) Uani d . 1 C
H23A 0.9392 0.5786 0.4846 0.081 Uiso calc R 1 H
H23B 0.8378 0.6464 0.5217 0.081 Uiso calc R 1 H
H23C 0.8940 0.6580 0.4168 0.081 Uiso calc R 1 H
C24 0.7253(2) 0.48726(16) 0.49951(17) 0.0588(6) Uani d . 1 C
H24A 0.6546 0.4532 0.4753 0.071 Uiso calc R 1 H
H24B 0.7028 0.5184 0.5584 0.071 Uiso calc R 1 H
H24C 0.7943 0.4474 0.5137 0.071 Uiso calc R 1 H
C25 0.4111(2) 0.69286(13) 0.36509(16) 0.0545(6) Uani d . 1 C
H25A 0.4612 0.7427 0.3442 0.065 Uiso calc R 1 H
H25B 0.4279 0.6812 0.4335 0.065 Uiso calc R 1 H
H25C 0.3237 0.7069 0.3554 0.065 Uiso calc R 1 H

loop_
_atom_site_aniso_label
_atom_site_aniso_U_11
_atom_site_aniso_U_22
_atom_site_aniso_U_33
_atom_site_aniso_U_12
_atom_site_aniso_U_13
_atom_site_aniso_U_23
O1 0.0559(9) 0.0509(9) 0.0477(9) 0.0053(8) -0.0107(7) -0.0178(7)
O2 0.0386(8) 0.0489(9) 0.0710(10) 0.0101(7) -0.0014(7) -0.0166(8)
O3 0.0453(9) 0.0502(9) 0.0660(11) -0.0131(8) -0.0116(7) 0.0232(8)
O4 0.0334(8) 0.0566(9) 0.0761(11) -0.0110(7) -0.0162(7) 0.0236(8)
N1 0.0397(9) 0.0269(8) 0.0321(8) 0.0044(7) -0.0004(7) -0.0054(7)
C1 0.0317(10) 0.0274(10) 0.0347(10) 0.0002(8) 0.0031(8) 0.0034(8)
C2 0.0448(12) 0.0297(11) 0.0513(13) 0.0039(9) 0.0022(10) 0.0025(10)
C3 0.0413(12) 0.0415(12) 0.0448(12) 0.0074(10) -0.0050(10) 0.0039(10)
C4 0.0609(15) 0.0595(14) 0.0398(12) 0.0113(12) -0.0098(11) 0.0018(11)
C5 0.0333(11) 0.0413(12) 0.0378(11) -0.0018(9) 0.0009(9) -0.0016(10)
C6 0.0308(10) 0.0284(10) 0.0342(11) -0.0006(8) 0.0024(8) 0.0007(9)
C7 0.0306(10) 0.0278(10) 0.0346(10) 0.0031(8) 0.0011(8) -0.0047(8)
C8 0.0316(10) 0.0286(10) 0.0340(11) -0.0019(8) 0.0006(8) 0.0002(8)
C9 0.0357(11) 0.0386(12) 0.0411(12) 0.0013(10) 0.0036(9) -0.0002(10)
C10 0.0316(11) 0.0554(14) 0.0590(14) -0.0051(10) -0.0021(10) -0.0052(11)
C11 0.0397(12) 0.0454(12) 0.0434(12) -0.0063(10) -0.0058(10) -0.0044(10)
C12 0.0468(12) 0.0357(11) 0.0430(12) -0.0074(10) -0.0033(10) -0.0036(10)
C13 0.0356(11) 0.0281(10) 0.0324(10) -0.0043(8) 0.0018(9) 0.0021(8)
C14 0.0308(10) 0.0246(10) 0.0380(11) 0.0023(8) -0.0007(8) -0.0053(8)
C15 0.0314(10) 0.0324(10) 0.0452(12) -0.0003(9) -0.0063(9) -0.0022(9)
C16 0.0409(11) 0.0348(11) 0.0416(12) 0.0024(10) -0.0077(9) 0.0037(9)
C17 0.0360(11) 0.0310(10) 0.0410(11) -0.0045(9) 0.0001(9) 0.0022(9)
C18 0.0294(10) 0.0374(11) 0.0440(12) -0.0024(9) -0.0034(9) 0.0024(9)
C19 0.0335(11) 0.0317(11) 0.0423(12) 0.0012(9) -0.0061(9) 0.0039(9)
C20 0.0383(13) 0.0743(17) 0.098(2) -0.0064(13) -0.0209(13) 0.0292(16)
C21 0.0409(13) 0.0595(16) 0.103(2) 0.0003(12) -0.0043(13) -0.0032(15)
C22 0.0757(18) 0.0701(17) 0.0657(16) 0.0295(15) -0.0114(14) 0.0135(14)
C23 0.0562(15) 0.0732(17) 0.0733(18) -0.0118(13) -0.0162(13) -0.0177(14)
C24 0.0635(16) 0.0617(15) 0.0507(14) 0.0036(13) -0.0074(12) 0.0065(12)
C25 0.0710(15) 0.0426(13) 0.0497(13) 0.0133(12) -0.0009(12) -0.0088(11)

loop_
_atom_type_symbol
_atom_type_description
_atom_type_scat_dispersion_real
_atom_type_scat_dispersion_imag
_atom_type_scat_source
C C 0.0033 0.0016 'International Tables Vol C Tables 4.2.6.8 and 6.1.1.4'
H H 0.0000 0.0000 'International Tables Vol C Tables 4.2.6.8 and 6.1.1.4'
N N 0.0061 0.0033 'International Tables Vol C Tables 4.2.6.8 and 6.1.1.4'
O O 0.0106 0.0060 'International Tables Vol C Tables 4.2.6.8 and 6.1.1.4'

loop_
_geom_angle_atom_site_label_1
_geom_angle_atom_site_label_2
_geom_angle_atom_site_label_3
_geom_angle
_geom_angle_publ_flag
C17 O3 H3O 109.5 ?
C18 O4 C20 117.25(16) y
C1 N1 C13 119.07(14) y
C1 N1 C25 119.77(16) y
C13 N1 C25 119.55(16) y
C6 C1 N1 119.78(16) ?
C6 C1 C2 122.50(17) y
N1 C1 C2 117.68(15) y
C1 C2 C3 115.55(16) y
C1 C2 H2A 108.4 ?
C3 C2 H2A 108.4 ?
C1 C2 H2B 108.4 ?
C3 C2 H2B 108.4 ?
H2A C2 H2B 107.5 ?
C4 C3 C2 108.84(16) ?
C4 C3 C21 110.56(18) ?
C2 C3 C21 109.77(18) ?
C4 C3 C22 110.00(18) ?
C2 C3 C22 108.61(17) ?
C21 C3 C22 109.04(18) ?
C5 C4 C3 113.21(17) y
C5 C4 H4A 108.9 ?
C3 C4 H4A 108.9 ?
C5 C4 H4B 108.9 ?
C3 C4 H4B 108.9 ?
H4A C4 H4B 107.7 ?
O1 C5 C6 120.87(17) ?
O1 C5 C4 120.97(18) ?
C6 C5 C4 118.15(17) ?
C1 C6 C5 120.06(17) ?
C1 C6 C7 120.65(16) ?
C5 C6 C7 119.24(16) ?
C6 C7 C8 107.61(14) ?
C6 C7 C14 113.72(14) ?
C8 C7 C14 114.27(15) ?
C6 C7 H7 106.9 ?
C8 C7 H7 106.9 ?
C14 C7 H7 106.9 ?
C13 C8 C9 119.97(17) ?
C13 C8 C7 120.61(16) ?
C9 C8 C7 119.30(16) ?
O2 C9 C8 120.94(18) ?
O2 C9 C10 121.33(18) ?
C8 C9 C10 117.70(17) ?
C9 C10 C11 113.40(17) ?
C9 C10 H10A 108.9 ?
C11 C10 H10A 108.9 ?
C9 C10 H10B 108.9 ?
C11 C10 H10B 108.9 ?
H10A C10 H10B 107.7 ?
C10 C11 C24 110.83(17) ?
C10 C11 C12 108.42(16) ?
C24 C11 C12 109.97(17) ?
C10 C11 C23 109.71(18) ?
C24 C11 C23 108.73(18) ?
C12 C11 C23 109.16(17) ?
C13 C12 C11 114.46(16) ?
C13 C12 H12A 108.6 ?
C11 C12 H12A 108.6 ?
C13 C12 H12B 108.6 ?
C11 C12 H12B 108.6 ?
H12A C12 H12B 107.6 ?
C8 C13 N1 119.57(16) ?
C8 C13 C12 122.81(17) ?
N1 C13 C12 117.53(15) ?
C15 C14 C19 117.27(17) ?
C15 C14 C7 121.68(16) ?
C19 C14 C7 120.81(16) ?
C14 C15 C16 121.16(17) ?
C14 C15 H15 119.4 ?
C16 C15 H15 119.4 ?
C17 C16 C15 121.06(18) ?
C17 C16 H16 119.5 ?
C15 C16 H16 119.5 ?
O3 C17 C16 123.97(18) y
O3 C17 C18 117.74(17) y
C16 C17 C18 118.29(17) ?
O4 C18 C19 124.00(17) y
O4 C18 C17 115.69(17) y
C19 C18 C17 120.29(17) ?
C18 C19 C14 121.84(17) ?
C18 C19 H19 119.1 ?
C14 C19 H19 119.1 ?
O4 C20 H20A 109.5 ?
O4 C20 H20B 109.5 ?
H20A C20 H20B 109.5 ?
O4 C20 H20C 109.5 ?
H20A C20 H20C 109.5 ?
H20B C20 H20C 109.5 ?
C3 C21 H21A 109.5 ?
C3 C21 H21B 109.5 ?
H21A C21 H21B 109.5 ?
C3 C21 H21C 109.5 ?
H21A C21 H21C 109.5 ?
H21B C21 H21C 109.5 ?
C3 C22 H22A 109.5 ?
C3 C22 H22B 109.5 ?
H22A C22 H22B 109.5 ?
C3 C22 H22C 109.5 ?
H22A C22 H22C 109.5 ?
H22B C22 H22C 109.5 ?
C11 C23 H23A 109.5 ?
C11 C23 H23B 109.5 ?
H23A C23 H23B 109.5 ?
C11 C23 H23C 109.5 ?
H23A C23 H23C 109.5 ?
H23B C23 H23C 109.5 ?
C11 C24 H24A 109.5 ?
C11 C24 H24B 109.5 ?
H24A C24 H24B 109.5 ?
C11 C24 H24C 109.5 ?
H24A C24 H24C 109.5 ?
H24B C24 H24C 109.5 ?
N1 C25 H25A 109.5 ?
N1 C25 H25B 109.5 ?
H25A C25 H25B 109.5 ?
N1 C25 H25C 109.5 ?
H25A C25 H25C 109.5 ?
H25B C25 H25C 109.5 ?

loop_
_geom_bond_atom_site_label_1
_geom_bond_atom_site_label_2
_geom_bond_distance
_geom_bond_publ_flag
O1 C5 1.242(2) y
O2 C9 1.232(2) y
O3 C17 1.360(2) y
O3 H3O 0.82 ?
O4 C18 1.376(2) y
O4 C20 1.415(2) y
N1 C1 1.386(2) y
N1 C13 1.400(2) y
N1 C25 1.479(2) y
C1 C6 1.360(2) y
C1 C2 1.501(2) ?
C2 C3 1.527(3) ?
C2 H2A 0.97 ?
C2 H2B 0.97 ?
C3 C4 1.524(3) ?
C3 C21 1.528(3) ?
C3 C22 1.534(3) ?
C4 C5 1.500(3) ?
C4 H4A 0.97 ?
C4 H4B 0.97 ?
C5 C6 1.444(3) ?
C6 C7 1.503(2) ?
C7 C8 1.504(2) ?
C7 C14 1.538(2) ?
C7 H7 0.98 ?
C8 C13 1.363(2) y
C8 C9 1.458(3) ?
C9 C10 1.502(3) ?
C10 C11 1.521(3) ?
C10 H10A 0.97 ?
C10 H10B 0.97 ?
C11 C24 1.526(3) ?
C11 C12 1.531(3) ?
C11 C23 1.535(3) ?
C12 C13 1.501(2) ?
C12 H12A 0.97 ?
C12 H12B 0.97 ?
C14 C15 1.382(2) ?
C14 C19 1.394(2) ?
C15 C16 1.395(3) ?
C15 H15 0.93 ?
C16 C17 1.376(3) ?
C16 H16 0.93 ?
C17 C18 1.393(3) ?
C18 C19 1.383(3) ?
C19 H19 0.93 ?
C20 H20A 0.96 ?
C20 H20B 0.96 ?
C20 H20C 0.96 ?
C21 H21A 0.96 ?
C21 H21B 0.96 ?
C21 H21C 0.96 ?
C22 H22A 0.96 ?
C22 H22B 0.96 ?
C22 H22C 0.96 ?
C23 H23A 0.96 ?
C23 H23B 0.96 ?
C23 H23C 0.96 ?
C24 H24A 0.96 ?
C24 H24B 0.96 ?
C24 H24C 0.96 ?
C25 H25A 0.96 ?
C25 H25B 0.96 ?
C25 H25C 0.96 ?

loop_
_geom_hbond_atom_site_label_D
_geom_hbond_atom_site_label_H
_geom_hbond_atom_site_label_A
_geom_hbond_site_symmetry_A
_geom_hbond_distance_DH
_geom_hbond_distance_HA
_geom_hbond_distance_DA
_geom_hbond_angle_DHA
O3 H3O O1 4_566 0.82 1.88 2.698(2) 175

loop_
_geom_torsion_atom_site_label_1
_geom_torsion_atom_site_label_2
_geom_torsion_atom_site_label_3
_geom_torsion_atom_site_label_4
_geom_torsion
C13 N1 C1 C6 17.9(2)
C25 N1 C1 C6 -176.65(17)
C13 N1 C1 C2 -159.99(16)
C25 N1 C1 C2 5.5(2)
C6 C1 C2 C3 8.9(3)
N1 C1 C2 C3 -173.35(16)
C1 C2 C3 C4 -40.3(2)
C1 C2 C3 C21 80.8(2)
C1 C2 C3 C22 -160.09(18)
C2 C3 C4 C5 53.3(2)
C21 C3 C4 C5 -67.3(2)
C22 C3 C4 C5 172.23(18)
C3 C4 C5 O1 145.32(19)
C3 C4 C5 C6 -36.2(3)
N1 C1 C6 C5 -165.92(16)
C2 C1 C6 C5 11.8(3)
N1 C1 C6 C7 11.5(3)
C2 C1 C6 C7 -170.75(16)
O1 C5 C6 C1 -179.20(18)
C4 C5 C6 C1 2.3(3)
O1 C5 C6 C7 3.3(3)
C4 C5 C6 C7 -175.18(17)
C1 C6 C7 C8 -34.9(2)
C5 C6 C7 C8 142.51(16)
C1 C6 C7 C14 92.7(2)
C5 C6 C7 C14 -89.9(2)
C6 C7 C8 C13 33.4(2)
C14 C7 C8 C13 -94.0(2)
C6 C7 C8 C9 -142.73(17)
C14 C7 C8 C9 90.0(2)
C13 C8 C9 O2 -179.69(18)
C7 C8 C9 O2 -3.6(3)
C13 C8 C9 C10 -1.7(3)
C7 C8 C9 C10 174.38(17)
O2 C9 C10 C11 -147.0(2)
C8 C9 C10 C11 35.1(3)
C9 C10 C11 C24 65.8(2)
C9 C10 C11 C12 -55.0(2)
C9 C10 C11 C23 -174.10(18)
C10 C11 C12 C13 44.5(2)
C24 C11 C12 C13 -76.8(2)
C23 C11 C12 C13 163.98(17)
C9 C8 C13 N1 167.45(16)
C7 C8 C13 N1 -8.6(3)
C9 C8 C13 C12 -9.1(3)
C7 C8 C13 C12 174.86(16)
C1 N1 C13 C8 -19.3(2)
C25 N1 C13 C8 175.16(17)
C1 N1 C13 C12 157.39(16)
C25 N1 C13 C12 -8.1(2)
C11 C12 C13 C8 -13.9(3)
C11 C12 C13 N1 169.49(16)
C6 C7 C14 C15 -156.98(16)
C8 C7 C14 C15 -32.9(2)
C6 C7 C14 C19 28.8(2)
C8 C7 C14 C19 152.87(16)
C19 C14 C15 C16 2.2(3)
C7 C14 C15 C16 -172.25(16)
C14 C15 C16 C17 -0.8(3)
C15 C16 C17 O3 178.38(18)
C15 C16 C17 C18 -1.9(3)
C20 O4 C18 C19 -12.0(3)
C20 O4 C18 C17 169.7(2)
O3 C17 C18 O4 1.2(3)
C16 C17 C18 O4 -178.60(17)
O3 C17 C18 C19 -177.14(18)
C16 C17 C18 C19 3.1(3)
O4 C18 C19 C14 -179.89(18)
C17 C18 C19 C14 -1.7(3)
C15 C14 C19 C18 -0.9(3)
C7 C14 C19 C18 173.55(16)

loop_
_cod_related_entry_id
_cod_related_entry_database
_cod_related_entry_code
1 ChemSpider 1256678
